data_7700498
loop_
_publ_author_name
'Mr\'ozek, Ond\<rej'
'Dost\'al, Libor'
'C\'isa\<rov\'a, Ivana'
'Honz\'i\<cek, Jan'
'Vinkl\'arek, Jarom\'ir'

_publ_section_title
;
 Propene complexes of molybdenum and tungsten stabilized by intramolecular
 coordination of the 1-(quinol-8-yl)indenyl ligand.
;
_journal_issue 32
_journal_name_full 'Dalton transactions (Cambridge, England : 2003)'
_journal_page_first 12210
_journal_page_last 12218
_journal_paper_doi 10.1039/c9dt02229e
_journal_volume 48
_journal_year 2019
_chemical_compound_source 'synthesized by the authors'
_chemical_formula_moiety '2(C22 H18 Mo N O2 S),2(B F4),C H2 Cl2'
_chemical_formula_sum 'C45 H38 B2 Cl2 F8 Mo2 N2 O4 S2'
_chemical_formula_weight 1171.29
_space_group_crystal_system monoclinic
_space_group_IT_number 14
_space_group_name_Hall '-P 2ybc'
_space_group_name_H-M_alt 'P 1 21/c 1'
_symmetry_space_group_name_Hall '-P 2ybc'
_symmetry_space_group_name_H-M 'P 1 21/c 1'
_atom_sites_solution_hydrogens mixed
_atom_sites_solution_primary direct
_audit_creation_method SHELXL-2018/3
_audit_update_record
;
2019-05-06 deposited with the CCDC.    2019-07-10 downloaded from the CCDC.
;
_cell_angle_alpha 90
_cell_angle_beta 106.503(2)
_cell_angle_gamma 90
_cell_formula_units_Z 2
_cell_length_a 14.5014(7)
_cell_length_b 11.0265(6)
_cell_length_c 14.7195(7)
_cell_measurement_reflns_used 9875
_cell_measurement_temperature 120(2)
_cell_measurement_theta_max 27.5376
_cell_measurement_theta_min 2.3574
_cell_volume 2256.7(2)
_computing_cell_refinement 'SAINT V8.38A (Bruker AXS Inc., 2017)'
_computing_data_collection 'Bruker Instrument Service vV6.2.10'
_computing_data_reduction 'SAINT V8.38A (Bruker AXS Inc., 2017)'
_computing_structure_refinement 'SHELXL-2018/3 (Sheldrick, 2018)'
_computing_structure_solution 'SHELXT 2014/5 (Sheldrick, 2014)'
_diffrn_ambient_temperature 120(2)
_diffrn_measured_fraction_theta_full 0.998
_diffrn_measured_fraction_theta_max 0.997
_diffrn_measurement_device_type 'Bruker D8 VENTURE Kappa Duo PHOTON 100 CMOS'
_diffrn_measurement_method '\f and \w scans'
_diffrn_radiation_monochromator 'Quazar Mo multilayer optic'
_diffrn_radiation_type MoK\a
_diffrn_radiation_wavelength 0.71073
_diffrn_reflns_av_R_equivalents 0.0239
_diffrn_reflns_av_unetI/netI 0.0174
_diffrn_reflns_Laue_measured_fraction_full 0.998
_diffrn_reflns_Laue_measured_fraction_max 0.997
_diffrn_reflns_limit_h_max 18
_diffrn_reflns_limit_h_min -18
_diffrn_reflns_limit_k_max 14
_diffrn_reflns_limit_k_min -12
_diffrn_reflns_limit_l_max 19
_diffrn_reflns_limit_l_min -18
_diffrn_reflns_number 29921
_diffrn_reflns_point_group_measured_fraction_full 0.998
_diffrn_reflns_point_group_measured_fraction_max 0.997
_diffrn_reflns_theta_full 25.242
_diffrn_reflns_theta_max 27.538
_diffrn_reflns_theta_min 2.344
_diffrn_source 'I\mS  micro-focus sealed tube'
_exptl_absorpt_coefficient_mu 0.847
_exptl_absorpt_correction_T_max 0.93
_exptl_absorpt_correction_T_min 0.84
_exptl_absorpt_correction_type multi-scan
_exptl_absorpt_process_details
;
SADABS-2016/2 - Bruker AXS area detector scaling and absorption correction
;
_exptl_crystal_colour 'dark red'
_exptl_crystal_density_diffrn 1.724
_exptl_crystal_description plate
_exptl_crystal_F_000 1172
_exptl_crystal_size_max 0.336
_exptl_crystal_size_mid 0.213
_exptl_crystal_size_min 0.090
_refine_diff_density_max 0.799
_refine_diff_density_min -0.627
_refine_diff_density_rms 0.070
_refine_ls_extinction_method none
_refine_ls_goodness_of_fit_ref 1.044
_refine_ls_hydrogen_treatment constr
_refine_ls_matrix_type full
_refine_ls_number_parameters 318
_refine_ls_number_reflns 5192
_refine_ls_number_restraints 0
_refine_ls_restrained_S_all 1.044
_refine_ls_R_factor_all 0.0333
_refine_ls_R_factor_gt 0.0267
_refine_ls_shift/su_max 0.001
_refine_ls_shift/su_mean 0.000
_refine_ls_structure_factor_coef Fsqd
_refine_ls_weighting_details 'w=1/[\s^2^(Fo^2^)+(0.0284P)^2^+2.8869P] where P=(Fo^2^+2Fc^2^)/3'
_refine_ls_weighting_scheme calc
_refine_ls_wR_factor_gt 0.0637
_refine_ls_wR_factor_ref 0.0674
_reflns_Friedel_coverage 0.000
_reflns_number_gt 4529
_reflns_number_total 5192
_reflns_threshold_expression 'I > 2\s(I)'
_cod_data_source_file c9dt02229e2.cif
_cod_data_source_block jv190319mo1_vinklarek
_cod_depositor_comments 'Adding full bibliography for 7700495--7700499.cif.'
_cod_database_code 7700498
_shelx_shelxl_version_number 2018/3
_shelx_space_group_comment
;
The symmetry employed for this shelxl refinement is uniquely defined
by the following loop, which should always be used as a source of
symmetry information in preference to the above space-group names.
They are only intended as comments.
;
_shelx_estimated_absorpt_t_min 0.764
_shelx_estimated_absorpt_t_max 0.928

loop_
_space_group_symop_operation_xyz
'x, y, z'
'-x, y+1/2, -z+1/2'
'-x, -y, -z'
'x, -y-1/2, z-1/2'

loop_
_atom_site_label
_atom_site_type_symbol
_atom_site_fract_x
_atom_site_fract_y
_atom_site_fract_z
_atom_site_U_iso_or_equiv
_atom_site_adp_type
_atom_site_occupancy
_atom_site_site_symmetry_order
_atom_site_calc_flag
_atom_site_refinement_flags_posn
_atom_site_refinement_flags_adp
_atom_site_refinement_flags_occupancy
Mo1 Mo 0.79407(2) 0.24778(2) 0.33452(2) 0.01357(6) Uani 1 1 d . . .
N1 N 0.64363(11) 0.19438(16) 0.33258(11) 0.0185(3) Uani 1 1 d . . .
C1 C 0.79766(13) 0.04483(17) 0.37808(13) 0.0158(4) Uani 1 1 d . . .
C2 C 0.82333(14) 0.05545(18) 0.29141(14) 0.0178(4) Uani 1 1 d . . .
H2 H 0.788538 0.022811 0.231798 0.021 Uiso 1 1 calc R U .
C3 C 0.90966(13) 0.12315(18) 0.31014(14) 0.0168(4) Uani 1 1 d . . .
H3 H 0.940439 0.148908 0.264459 0.020 Uiso 1 1 calc R U .
C4 C 0.94299(13) 0.14637(17) 0.41141(13) 0.0155(4) Uani 1 1 d . . .
C5 C 0.87335(13) 0.09652(17) 0.45297(13) 0.0144(4) Uani 1 1 d . . .
C6 C 0.88852(13) 0.09827(18) 0.55253(13) 0.0170(4) Uani 1 1 d . . .
H6 H 0.842154 0.065780 0.580231 0.020 Uiso 1 1 calc R U .
C7 C 0.97193(14) 0.14820(19) 0.60707(14) 0.0195(4) Uani 1 1 d . . .
H7 H 0.984337 0.148625 0.674010 0.023 Uiso 1 1 calc R U .
C8 C 1.04098(13) 0.19980(19) 0.56612(14) 0.0197(4) Uani 1 1 d . . .
H8 H 1.097933 0.234289 0.606629 0.024 Uiso 1 1 calc R U .
C9 C 1.02787(13) 0.20120(19) 0.47068(14) 0.0181(4) Uani 1 1 d . . .
H9 H 1.073908 0.237635 0.444465 0.022 Uiso 1 1 calc R U .
C10 C 0.70590(13) -0.00062(19) 0.38936(13) 0.0171(4) Uani 1 1 d . . .
C11 C 0.62730(13) 0.08047(19) 0.36336(13) 0.0179(4) Uani 1 1 d . . .
C12 C 0.56920(15) 0.2695(2) 0.30573(16) 0.0263(5) Uani 1 1 d . . .
H12 H 0.579399 0.347620 0.283071 0.032 Uiso 1 1 calc R U .
C13 C 0.47589(15) 0.2391(2) 0.30920(17) 0.0302(5) Uani 1 1 d . . .
H13 H 0.424756 0.295587 0.288269 0.036 Uiso 1 1 calc R U .
C14 C 0.45925(15) 0.1286(2) 0.34264(15) 0.0280(5) Uani 1 1 d . . .
H14 H 0.396932 0.108121 0.346764 0.034 Uiso 1 1 calc R U .
C15 C 0.53583(14) 0.0446(2) 0.37120(14) 0.0223(4) Uani 1 1 d . . .
C16 C 0.52728(15) -0.0715(2) 0.40845(15) 0.0257(5) Uani 1 1 d . . .
H16 H 0.466739 -0.097331 0.414317 0.031 Uiso 1 1 calc R U .
C17 C 0.60439(16) -0.1469(2) 0.43604(15) 0.0262(5) Uani 1 1 d . . .
H17 H 0.597412 -0.224009 0.462131 0.031 Uiso 1 1 calc R U .
C18 C 0.69486(15) -0.11171(19) 0.42628(14) 0.0211(4) Uani 1 1 d . . .
H18 H 0.748131 -0.165365 0.445430 0.025 Uiso 1 1 calc R U .
C19 C 0.8548(2) 0.4349(3) 0.53816(17) 0.0410(7) Uani 1 1 d . . .
H19A H 0.910491 0.457305 0.516579 0.061 Uiso 1 1 calc R U .
H19B H 0.869361 0.360787 0.576366 0.061 Uiso 1 1 calc R U .
H19C H 0.840150 0.500724 0.576566 0.061 Uiso 1 1 calc R U .
C20 C 0.7416(2) 0.5576(2) 0.38558(17) 0.0355(6) Uani 1 1 d . . .
H20A H 0.726212 0.616082 0.429274 0.053 Uiso 1 1 calc R U .
H20B H 0.690016 0.557452 0.325750 0.053 Uiso 1 1 calc R U .
H20C H 0.802336 0.580448 0.373524 0.053 Uiso 1 1 calc R U .
C21 C 0.73387(14) 0.2938(2) 0.20410(15) 0.0208(4) Uani 1 1 d . . .
C22 C 0.88803(14) 0.38053(19) 0.32437(14) 0.0204(4) Uani 1 1 d . . .
S1 S 0.75282(4) 0.40872(5) 0.43728(4) 0.02170(11) Uani 1 1 d . . .
O1 O 0.70133(11) 0.31199(17) 0.12382(10) 0.0303(4) Uani 1 1 d . . .
O2 O 0.93795(11) 0.45720(15) 0.31752(12) 0.0303(4) Uani 1 1 d . . .
B1 B 0.78976(18) 0.7433(2) 0.17590(17) 0.0249(5) Uani 1 1 d . . .
F1 F 0.77023(11) 0.62224(13) 0.15407(10) 0.0377(3) Uani 1 1 d . . .
F2 F 0.88762(11) 0.7636(2) 0.20322(13) 0.0717(7) Uani 1 1 d . . .
F3 F 0.74777(15) 0.81371(16) 0.09754(11) 0.0601(5) Uani 1 1 d . . .
F4 F 0.75283(9) 0.77578(12) 0.24956(9) 0.0279(3) Uani 1 1 d . . .
C1S C 0.4441(6) -0.5006(10) 0.4701(7) 0.090(3) Uani 0.5 1 d . . P
H1S1 H 0.399748 -0.568906 0.445573 0.109 Uiso 0.5 1 d R U P
H1S2 H 0.406960 -0.436418 0.491000 0.109 Uiso 0.5 1 d R U P
Cl1 Cl 0.48164(14) -0.44637(15) 0.38140(15) 0.0523(4) Uani 0.5 1 d . . P
Cl2 Cl 0.5342(2) -0.5525(3) 0.5705(2) 0.0886(8) Uani 0.5 1 d . . P

loop_
_atom_site_aniso_label
_atom_site_aniso_U_11
_atom_site_aniso_U_22
_atom_site_aniso_U_33
_atom_site_aniso_U_23
_atom_site_aniso_U_13
_atom_site_aniso_U_12
Mo1 0.01244(8) 0.01432(9) 0.01454(9) 0.00091(6) 0.00480(6) 0.00126(6)
N1 0.0138(7) 0.0235(9) 0.0185(8) 0.0016(7) 0.0048(6) 0.0029(7)
C1 0.0162(9) 0.0137(9) 0.0177(9) 0.0011(7) 0.0051(7) 0.0020(7)
C2 0.0193(9) 0.0167(10) 0.0188(9) -0.0016(7) 0.0075(7) 0.0018(7)
C3 0.0172(9) 0.0162(9) 0.0193(9) 0.0006(7) 0.0088(7) 0.0033(7)
C4 0.0138(8) 0.0144(9) 0.0196(9) 0.0012(7) 0.0070(7) 0.0036(7)
C5 0.0118(8) 0.0128(9) 0.0191(9) 0.0012(7) 0.0053(7) 0.0030(7)
C6 0.0159(9) 0.0172(9) 0.0192(9) 0.0034(8) 0.0074(7) 0.0038(7)
C7 0.0210(9) 0.0199(10) 0.0173(9) -0.0006(8) 0.0052(7) 0.0034(8)
C8 0.0127(8) 0.0202(10) 0.0242(10) -0.0016(8) 0.0017(7) 0.0008(7)
C9 0.0123(8) 0.0187(10) 0.0242(10) 0.0013(8) 0.0071(7) 0.0014(7)
C10 0.0162(9) 0.0196(10) 0.0152(9) -0.0038(7) 0.0042(7) -0.0029(7)
C11 0.0161(9) 0.0246(10) 0.0134(9) -0.0009(8) 0.0048(7) -0.0026(8)
C12 0.0191(10) 0.0320(13) 0.0271(11) 0.0059(9) 0.0054(8) 0.0059(9)
C13 0.0149(9) 0.0447(15) 0.0301(12) 0.0056(10) 0.0051(8) 0.0085(9)
C14 0.0141(9) 0.0466(14) 0.0231(10) -0.0008(10) 0.0048(8) -0.0003(9)
C15 0.0149(9) 0.0359(12) 0.0158(9) -0.0043(8) 0.0039(7) -0.0052(8)
C16 0.0205(10) 0.0369(13) 0.0211(10) -0.0059(9) 0.0081(8) -0.0136(9)
C17 0.0294(11) 0.0261(12) 0.0248(11) -0.0039(9) 0.0108(9) -0.0119(9)
C18 0.0220(10) 0.0191(10) 0.0224(10) -0.0022(8) 0.0065(8) -0.0033(8)
C19 0.0524(16) 0.0371(15) 0.0248(12) -0.0105(10) -0.0029(11) 0.0198(12)
C20 0.0559(16) 0.0172(11) 0.0314(12) 0.0031(9) 0.0092(11) 0.0115(11)
C21 0.0156(9) 0.0222(10) 0.0263(11) 0.0024(8) 0.0090(8) 0.0005(8)
C22 0.0206(9) 0.0217(11) 0.0197(9) 0.0004(8) 0.0068(7) 0.0015(8)
S1 0.0255(2) 0.0176(2) 0.0240(2) -0.0001(2) 0.0103(2) 0.00552(19)
O1 0.0236(8) 0.0465(11) 0.0195(8) 0.0078(7) 0.0043(6) 0.0017(7)
O2 0.0307(8) 0.0260(9) 0.0366(9) -0.0014(7) 0.0135(7) -0.0091(7)
B1 0.0217(11) 0.0350(14) 0.0195(11) -0.0055(10) 0.0082(9) -0.0088(10)
F1 0.0411(8) 0.0316(8) 0.0397(8) -0.0101(6) 0.0102(6) 0.0048(6)
F2 0.0260(8) 0.146(2) 0.0505(10) -0.0570(12) 0.0225(7) -0.0354(10)
F3 0.1002(15) 0.0432(10) 0.0288(8) 0.0094(7) 0.0055(8) -0.0247(10)
F4 0.0253(6) 0.0344(7) 0.0279(7) -0.0066(5) 0.0137(5) -0.0031(5)
C1S 0.069(5) 0.103(8) 0.117(8) 0.025(6) 0.055(5) -0.015(5)
Cl1 0.0676(10) 0.0345(8) 0.0603(11) 0.0052(8) 0.0268(9) 0.0012(7)
Cl2 0.0992(19) 0.0839(17) 0.0781(17) 0.0271(15) 0.0178(14) -0.0154(14)

loop_
_atom_type_symbol
_atom_type_description
_atom_type_scat_dispersion_real
_atom_type_scat_dispersion_imag
_atom_type_scat_source
C C 0.0033 0.0016 'International Tables Vol C Tables 4.2.6.8 and 6.1.1.4'
H H 0.0000 0.0000 'International Tables Vol C Tables 4.2.6.8 and 6.1.1.4'
B B 0.0013 0.0007 'International Tables Vol C Tables 4.2.6.8 and 6.1.1.4'
Cl Cl 0.1484 0.1585 'International Tables Vol C Tables 4.2.6.8 and 6.1.1.4'
F F 0.0171 0.0103 'International Tables Vol C Tables 4.2.6.8 and 6.1.1.4'
Mo Mo -1.6832 0.6857 'International Tables Vol C Tables 4.2.6.8 and 6.1.1.4'
N N 0.0061 0.0033 'International Tables Vol C Tables 4.2.6.8 and 6.1.1.4'
O O 0.0106 0.0060 'International Tables Vol C Tables 4.2.6.8 and 6.1.1.4'
S S 0.1246 0.1234 'International Tables Vol C Tables 4.2.6.8 and 6.1.1.4'

loop_
_geom_angle_atom_site_label_1
_geom_angle_atom_site_label_2
_geom_angle_atom_site_label_3
_geom_angle
_geom_angle_site_symmetry_1
_geom_angle_site_symmetry_3
C21 Mo1 C22 82.04(8) . .
C21 Mo1 N1 83.89(7) . .
C22 Mo1 N1 148.65(7) . .
C21 Mo1 C3 98.44(8) . .
C22 Mo1 C3 83.34(8) . .
N1 Mo1 C3 126.51(7) . .
C21 Mo1 C2 91.99(8) . .
C22 Mo1 C2 117.77(7) . .
N1 Mo1 C2 90.54(7) . .
C3 Mo1 C2 36.17(7) . .
C21 Mo1 C1 119.60(8) . .
C22 Mo1 C1 138.60(7) . .
N1 Mo1 C1 72.39(6) . .
C3 Mo1 C1 60.12(7) . .
C2 Mo1 C1 36.16(7) . .
C21 Mo1 C4 132.72(7) . .
C22 Mo1 C4 80.72(7) . .
N1 Mo1 C4 128.34(6) . .
C3 Mo1 C4 36.01(6) . .
C2 Mo1 C4 59.20(7) . .
C1 Mo1 C4 58.45(6) . .
C21 Mo1 C5 150.64(8) . .
C22 Mo1 C5 110.69(7) . .
N1 Mo1 C5 95.05(6) . .
C3 Mo1 C5 58.86(6) . .
C2 Mo1 C5 58.66(7) . .
C1 Mo1 C5 34.83(6) . .
C4 Mo1 C5 34.23(6) . .
C21 Mo1 S1 107.12(6) . .
C22 Mo1 S1 79.33(6) . .
N1 Mo1 S1 78.27(5) . .
C3 Mo1 S1 146.56(5) . .
C2 Mo1 S1 156.44(5) . .
C1 Mo1 S1 120.30(5) . .
C4 Mo1 S1 112.33(5) . .
C5 Mo1 S1 101.32(5) . .
C12 N1 C11 117.72(18) . .
C12 N1 Mo1 122.88(15) . .
C11 N1 Mo1 119.36(12) . .
C2 C1 C5 108.45(16) . .
C2 C1 C10 126.83(17) . .
C5 C1 C10 124.51(17) . .
C2 C1 Mo1 70.52(11) . .
C5 C1 Mo1 77.39(11) . .
C10 C1 Mo1 114.08(13) . .
C3 C2 C1 108.00(17) . .
C3 C2 Mo1 71.38(11) . .
C1 C2 Mo1 73.32(11) . .
C3 C2 H2 126.0 . .
C1 C2 H2 126.0 . .
Mo1 C2 H2 121.0 . .
C2 C3 C4 108.10(16) . .
C2 C3 Mo1 72.46(11) . .
C4 C3 Mo1 77.11(10) . .
C2 C3 H3 125.9 . .
C4 C3 H3 125.9 . .
Mo1 C3 H3 116.5 . .
C9 C4 C5 119.53(17) . .
C9 C4 C3 132.87(17) . .
C5 C4 C3 107.54(16) . .
C9 C4 Mo1 126.40(14) . .
C5 C4 Mo1 74.45(10) . .
C3 C4 Mo1 66.88(10) . .
C6 C5 C4 121.01(17) . .
C6 C5 C1 131.25(17) . .
C4 C5 C1 107.64(16) . .
C6 C5 Mo1 129.00(13) . .
C4 C5 Mo1 71.33(10) . .
C1 C5 Mo1 67.77(10) . .
C7 C6 C5 117.71(17) . .
C7 C6 H6 121.1 . .
C5 C6 H6 121.1 . .
C6 C7 C8 121.62(18) . .
C6 C7 H7 119.2 . .
C8 C7 H7 119.2 . .
C9 C8 C7 122.08(18) . .
C9 C8 H8 119.0 . .
C7 C8 H8 119.0 . .
C8 C9 C4 118.00(18) . .
C8 C9 H9 121.0 . .
C4 C9 H9 121.0 . .
C18 C10 C11 119.86(18) . .
C18 C10 C1 124.07(18) . .
C11 C10 C1 116.02(18) . .
N1 C11 C10 117.71(17) . .
N1 C11 C15 122.15(19) . .
C10 C11 C15 120.13(19) . .
N1 C12 C13 123.2(2) . .
N1 C12 H12 118.4 . .
C13 C12 H12 118.4 . .
C14 C13 C12 119.8(2) . .
C14 C13 H13 120.1 . .
C12 C13 H13 120.1 . .
C13 C14 C15 119.25(19) . .
C13 C14 H14 120.4 . .
C15 C14 H14 120.4 . .
C16 C15 C14 124.12(19) . .
C16 C15 C11 118.11(19) . .
C14 C15 C11 117.8(2) . .
C17 C16 C15 121.00(19) . .
C17 C16 H16 119.5 . .
C15 C16 H16 119.5 . .
C16 C17 C18 120.7(2) . .
C16 C17 H17 119.7 . .
C18 C17 H17 119.7 . .
C10 C18 C17 120.2(2) . .
C10 C18 H18 119.9 . .
C17 C18 H18 119.9 . .
S1 C19 H19A 109.5 . .
S1 C19 H19B 109.5 . .
H19A C19 H19B 109.5 . .
S1 C19 H19C 109.5 . .
H19A C19 H19C 109.5 . .
H19B C19 H19C 109.5 . .
S1 C20 H20A 109.5 . .
S1 C20 H20B 109.5 . .
H20A C20 H20B 109.5 . .
S1 C20 H20C 109.5 . .
H20A C20 H20C 109.5 . .
H20B C20 H20C 109.5 . .
O1 C21 Mo1 173.92(19) . .
O2 C22 Mo1 177.69(19) . .
C19 S1 C20 99.09(13) . .
C19 S1 Mo1 109.28(8) . .
C20 S1 Mo1 113.50(8) . .
F2 B1 F3 109.0(2) . .
F2 B1 F1 110.5(2) . .
F3 B1 F1 109.64(19) . .
F2 B1 F4 108.92(18) . .
F3 B1 F4 109.4(2) . .
F1 B1 F4 109.39(19) . .
Cl2 C1S C1S 83.0(7) 3_646 3_646
Cl2 C1S Cl1 17.3(4) 3_646 .
C1S C1S Cl1 85.6(6) 3_646 .
Cl2 C1S Cl2 115.3(7) 3_646 .
C1S C1S Cl2 32.3(5) 3_646 .
Cl1 C1S Cl2 116.4(5) . .
Cl2 C1S Cl1 128.7(8) 3_646 3_646
C1S C1S Cl1 48.2(6) 3_646 3_646
Cl1 C1S Cl1 133.8(5) . 3_646
Cl2 C1S Cl1 19.24(18) . 3_646
Cl2 C1S H1S1 122.4 3_646 .
C1S C1S H1S1 130.9 3_646 .
Cl1 C1S H1S1 108.1 . .
Cl2 C1S H1S1 107.9 . .
Cl1 C1S H1S1 104.0 3_646 .
Cl2 C1S H1S2 93.5 3_646 .
C1S C1S H1S2 112.1 3_646 .
Cl1 C1S H1S2 108.4 . .
Cl2 C1S H1S2 108.1 . .
Cl1 C1S H1S2 92.1 3_646 .
H1S1 C1S H1S2 107.6 . .
Cl2 Cl1 C1S 20.5(5) 3_646 .
Cl2 Cl1 C1S 46.3(3) 3_646 3_646
C1S Cl1 C1S 46.2(5) . 3_646
Cl1 Cl2 C1S 142.2(8) 3_646 3_646
Cl1 Cl2 C1S 114.4(5) 3_646 .
C1S Cl2 C1S 64.7(7) 3_646 .
Cl1 Cl2 Cl2 129.4(4) 3_646 3_646
C1S Cl2 Cl2 43.1(6) 3_646 3_646
C1S Cl2 Cl2 21.6(3) . 3_646

loop_
_geom_bond_atom_site_label_1
_geom_bond_atom_site_label_2
_geom_bond_distance
_geom_bond_site_symmetry_2
Mo1 C21 1.937(2) .
Mo1 C22 2.034(2) .
Mo1 N1 2.2520(16) .
Mo1 C3 2.2735(18) .
Mo1 C2 2.288(2) .
Mo1 C1 2.3245(19) .
Mo1 C4 2.4097(18) .
Mo1 C5 2.4505(18) .
Mo1 S1 2.5118(5) .
N1 C12 1.329(3) .
N1 C11 1.378(3) .
C1 C2 1.432(3) .
C1 C5 1.434(3) .
C1 C10 1.475(3) .
C2 C3 1.416(3) .
C2 H2 0.9500 .
C3 C4 1.453(3) .
C3 H3 0.9500 .
C4 C9 1.425(3) .
C4 C5 1.431(3) .
C5 C6 1.419(3) .
C6 C7 1.363(3) .
C6 H6 0.9500 .
C7 C8 1.426(3) .
C7 H7 0.9500 .
C8 C9 1.363(3) .
C8 H8 0.9500 .
C9 H9 0.9500 .
C10 C18 1.368(3) .
C10 C11 1.413(3) .
C11 C15 1.420(3) .
C12 C13 1.409(3) .
C12 H12 0.9500 .
C13 C14 1.361(3) .
C13 H13 0.9500 .
C14 C15 1.415(3) .
C14 H14 0.9500 .
C15 C16 1.412(3) .
C16 C17 1.360(3) .
C16 H16 0.9500 .
C17 C18 1.414(3) .
C17 H17 0.9500 .
C18 H18 0.9500 .
C19 S1 1.796(3) .
C19 H19A 0.9800 .
C19 H19B 0.9800 .
C19 H19C 0.9800 .
C20 S1 1.797(2) .
C20 H20A 0.9800 .
C20 H20B 0.9800 .
C20 H20C 0.9800 .
C21 O1 1.159(3) .
C22 O2 1.136(3) .
B1 F2 1.379(3) .
B1 F3 1.380(3) .
B1 F1 1.383(3) .
B1 F4 1.386(3) .
C1S Cl2 0.951(9) 3_646
C1S C1S 1.610(18) 3_646
C1S Cl1 1.662(9) .
C1S Cl2 1.766(10) .
C1S Cl1 2.223(11) 3_646
C1S H1S1 0.9900 .
C1S H1S2 0.9900 .
Cl1 Cl2 0.805(3) 3_646
Cl2 Cl2 2.336(5) 3_646
